data_4127795
loop_
_publ_author_name
'Krebs, Kilian M.'
'Hanselmann, Dominik'
'Schubert, Hartmut'
'Wurst, Kai'
'Scheele, Marcus'
'Wesemann, Lars'

_publ_section_title
;
 Phosphine-Stabilized Digermavinylidene.
;
_journal_issue 8
_journal_name_full 'Journal of the American Chemical Society'
_journal_page_first 3424
_journal_page_last 3429
_journal_paper_doi 10.1021/jacs.8b13645
_journal_volume 141
_journal_year 2019
_chemical_formula_sum 'C6.67 H10 Ge0.67 N0.67'
_chemical_formula_weight 147.88
_space_group_crystal_system cubic
_space_group_IT_number 218
_space_group_name_Hall 'P -4n 2 3'
_space_group_name_H-M_alt 'P -4 3 n'
_symmetry_space_group_name_Hall 'P -4n 2 3'
_symmetry_space_group_name_H-M 'P -4 3 n'
_atom_sites_solution_hydrogens geom
_audit_creation_method SHELXL-2018/1
_cell_angle_alpha 90
_cell_angle_beta 90
_cell_angle_gamma 90
_cell_formula_units_Z 48
_cell_length_a 19.5350(6)
_cell_length_b 19.5350(6)
_cell_length_c 19.5350(6)
_cell_measurement_reflns_used 9864
_cell_measurement_temperature 100(2)
_cell_measurement_theta_max 26.65
_cell_measurement_theta_min 2.33
_cell_volume 7454.9(4)
_computing_cell_refinement 'Bruker SAINT'
_computing_data_collection 'Bruker APEX2'
_computing_data_reduction 'Bruker SAINT'
_computing_structure_refinement 'SHELXL-2018/1 (Sheldrick, 2018)'
_computing_structure_solution 'SHELXT 2014/4 (Sheldrick, 2014)'
_diffrn_ambient_temperature 100(2)
_diffrn_measured_fraction_theta_full 1.000
_diffrn_measured_fraction_theta_max 1.000
_diffrn_measurement_device_type 'Bruker APEX-II CCD'
_diffrn_measurement_method '\f and \w scans'
_diffrn_radiation_type MoK\a
_diffrn_radiation_wavelength 0.71073
_diffrn_reflns_av_R_equivalents 0.0825
_diffrn_reflns_av_unetI/netI 0.0228
_diffrn_reflns_Laue_measured_fraction_full 1.000
_diffrn_reflns_Laue_measured_fraction_max 1.000
_diffrn_reflns_limit_h_max 25
_diffrn_reflns_limit_h_min -25
_diffrn_reflns_limit_k_max 25
_diffrn_reflns_limit_k_min -25
_diffrn_reflns_limit_l_max 25
_diffrn_reflns_limit_l_min -25
_diffrn_reflns_number 162486
_diffrn_reflns_point_group_measured_fraction_full 1.000
_diffrn_reflns_point_group_measured_fraction_max 0.999
_diffrn_reflns_theta_full 25.242
_diffrn_reflns_theta_max 27.908
_diffrn_reflns_theta_min 1.474
_exptl_absorpt_coefficient_mu 3.230
_exptl_absorpt_correction_T_max 0.7456
_exptl_absorpt_correction_T_min 0.6827
_exptl_absorpt_correction_type multi-scan
_exptl_absorpt_process_details 'SADABS V2008/1 (Bruker AXS)'
_exptl_crystal_colour colorless
_exptl_crystal_density_diffrn 1.581
_exptl_crystal_description prism
_exptl_crystal_F_000 3648
_exptl_crystal_size_max 0.15
_exptl_crystal_size_mid 0.13
_exptl_crystal_size_min 0.11
_refine_diff_density_max 0.313
_refine_diff_density_min -0.382
_refine_diff_density_rms 0.066
_refine_ls_abs_structure_details
;
 Flack x determined using 889 quotients [(I+)-(I-)]/[(I+)+(I-)]
 (Parsons, Flack and Wagner, Acta Cryst. B69 (2013) 249-259).
;
_refine_ls_abs_structure_Flack -0.004(5)
_refine_ls_extinction_method none
_refine_ls_goodness_of_fit_ref 1.086
_refine_ls_hydrogen_treatment constr
_refine_ls_matrix_type full
_refine_ls_number_parameters 145
_refine_ls_number_reflns 2993
_refine_ls_number_restraints 0
_refine_ls_restrained_S_all 1.086
_refine_ls_R_factor_all 0.0503
_refine_ls_R_factor_gt 0.0268
_refine_ls_shift/su_max 0.001
_refine_ls_shift/su_mean 0.000
_refine_ls_structure_factor_coef Fsqd
_refine_ls_weighting_details 'w=1/[\s^2^(Fo^2^)+(0.0217P)^2^+9.4757P] where P=(Fo^2^+2Fc^2^)/3'
_refine_ls_weighting_scheme calc
_refine_ls_wR_factor_gt 0.0560
_refine_ls_wR_factor_ref 0.0620
_reflns_Friedel_coverage 0.833
_reflns_Friedel_fraction_full 1.000
_reflns_Friedel_fraction_max 0.997
_reflns_number_gt 2192
_reflns_number_total 2993
_reflns_threshold_expression 'I > 2\s(I)'
_cod_data_source_file ja8b13645_si_004.cif
_cod_data_source_block shelx
_cod_original_cell_volume 7454.9(7)
_cod_database_code 4127795
_shelx_shelxl_version_number 2018/1
_shelx_space_group_comment
;
The symmetry employed for this shelxl refinement is uniquely defined
by the following loop, which should always be used as a source of
symmetry information in preference to the above space-group names.
They are only intended as comments.
;

loop_
_space_group_symop_operation_xyz
'x, y, z'
'-x, -y, z'
'-x, y, -z'
'x, -y, -z'
'z, x, y'
'z, -x, -y'
'-z, -x, y'
'-z, x, -y'
'y, z, x'
'-y, z, -x'
'y, -z, -x'
'-y, -z, x'
'y+1/2, x+1/2, z+1/2'
'-y+1/2, -x+1/2, z+1/2'
'y+1/2, -x+1/2, -z+1/2'
'-y+1/2, x+1/2, -z+1/2'
'x+1/2, z+1/2, y+1/2'
'-x+1/2, z+1/2, -y+1/2'
'-x+1/2, -z+1/2, y+1/2'
'x+1/2, -z+1/2, -y+1/2'
'z+1/2, y+1/2, x+1/2'
'z+1/2, -y+1/2, -x+1/2'
'-z+1/2, y+1/2, -x+1/2'
'-z+1/2, -y+1/2, x+1/2'

loop_
_atom_site_label
_atom_site_type_symbol
_atom_site_fract_x
_atom_site_fract_y
_atom_site_fract_z
_atom_site_U_iso_or_equiv
_atom_site_adp_type
_atom_site_occupancy
_atom_site_site_symmetry_order
_atom_site_calc_flag
_atom_site_refinement_flags_posn
_atom_site_refinement_flags_adp
_atom_site_refinement_flags_occupancy
Ge2 Ge 0.05284(2) 0.69610(3) 0.55670(2) 0.01210(11) Uani 1 1 d . . .
Ge1 Ge 0.44543(2) 0.44543(2) 0.55457(2) 0.00863(15) Uani 1 3 d S T P
N1 N 0.04943(19) 0.70149(18) 0.45425(18) 0.0117(7) Uani 1 1 d . . .
N2 N 0.45193(18) 0.45193(18) 0.45193(18) 0.0078(12) Uani 1 3 d S T P
C13 C 0.3053(3) 0.2985(3) 0.3926(3) 0.0162(10) Uani 1 1 d . . .
H13A H 0.297378 0.286261 0.441097 0.019 Uiso 1 1 calc R U .
H13B H 0.275835 0.269010 0.363766 0.019 Uiso 1 1 calc R U .
C2 C 0.3328(3) 0.4187(3) 0.4265(3) 0.0138(11) Uani 1 1 d . . .
H2A H 0.320605 0.467550 0.420419 0.017 Uiso 1 1 calc R U .
H2B H 0.325374 0.406602 0.475150 0.017 Uiso 1 1 calc R U .
C1 C 0.4081(2) 0.4081(2) 0.4081(2) 0.0087(16) Uani 1 3 d S T P
C9 C 0.1965(3) 0.5472(3) 0.4031(3) 0.0265(12) Uani 1 1 d . . .
H9A H 0.226621 0.516189 0.376602 0.032 Uiso 1 1 calc R U .
H9B H 0.204300 0.538335 0.452355 0.032 Uiso 1 1 calc R U .
C3 C 0.2867(3) 0.3742(3) 0.3809(3) 0.0141(13) Uani 1 1 d . . .
H3 H 0.237603 0.381952 0.393072 0.017 Uiso 1 1 calc R U .
C8 C 0.1093(3) 0.5463(3) 0.3103(3) 0.0232(12) Uani 1 1 d . . .
H8A H 0.060515 0.537321 0.299949 0.028 Uiso 1 1 calc R U .
H8B H 0.137484 0.515179 0.281895 0.028 Uiso 1 1 calc R U .
C10 C 0.2016(3) 0.6345(3) 0.3104(3) 0.0235(12) Uani 1 1 d . . .
H10A H 0.212812 0.682731 0.299424 0.028 Uiso 1 1 calc R U .
H10B H 0.231370 0.604596 0.282416 0.028 Uiso 1 1 calc R U .
C5 C 0.0811(3) 0.6686(3) 0.3368(2) 0.0170(10) Uani 1 1 d . . .
H5A H 0.091878 0.716875 0.325795 0.020 Uiso 1 1 calc R U .
H5B H 0.032292 0.660419 0.325802 0.020 Uiso 1 1 calc R U .
C00D C 0.0766(3) 0.5806(2) 0.4294(3) 0.0161(11) Uani 1 1 d . . .
H00A H 0.027878 0.571377 0.418868 0.019 Uiso 1 1 calc R U .
H00B H 0.084159 0.571471 0.478637 0.019 Uiso 1 1 calc R U .
C11 C 0.2147(4) 0.6210(3) 0.3869(3) 0.0227(15) Uani 1 1 d . . .
H11 H 0.264025 0.629567 0.397768 0.027 Uiso 1 1 calc R U .
C4 C 0.0934(2) 0.6556(3) 0.4134(2) 0.0116(9) Uani 1 1 d . . .
C6 C 0.1230(3) 0.5325(2) 0.3857(3) 0.0245(13) Uani 1 1 d . . .
H6 H 0.112235 0.483674 0.396534 0.029 Uiso 1 1 calc R U .
C12 C 0.1690(3) 0.6687(3) 0.4302(2) 0.0180(11) Uani 1 1 d . . .
H12A H 0.177311 0.660226 0.479477 0.022 Uiso 1 1 calc R U .
H12B H 0.180563 0.717091 0.420346 0.022 Uiso 1 1 calc R U .
C7 C 0.1267(3) 0.6205(3) 0.2934(2) 0.0193(10) Uani 1 1 d . . .
H7 H 0.118400 0.629161 0.243631 0.023 Uiso 1 1 calc R U .

loop_
_atom_site_aniso_label
_atom_site_aniso_U_11
_atom_site_aniso_U_22
_atom_site_aniso_U_33
_atom_site_aniso_U_23
_atom_site_aniso_U_13
_atom_site_aniso_U_12
Ge2 0.0119(3) 0.0130(2) 0.0113(2) 0.0002(2) -0.0006(2) 0.0005(2)
Ge1 0.00863(15) 0.00863(15) 0.00863(15) 0.0003(2) 0.0003(2) -0.0003(2)
N1 0.0118(19) 0.0114(18) 0.0120(19) -0.0006(15) 0.0017(16) 0.0007(16)
N2 0.0078(12) 0.0078(12) 0.0078(12) -0.0019(15) -0.0019(15) -0.0019(15)
C13 0.014(3) 0.015(3) 0.020(2) 0.000(2) -0.003(2) -0.009(2)
C2 0.012(3) 0.016(3) 0.014(2) 0.001(2) 0.0001(19) 0.000(2)
C1 0.0087(16) 0.0087(16) 0.0087(16) -0.0032(18) -0.0032(18) -0.0032(18)
C9 0.026(3) 0.032(3) 0.022(3) 0.000(2) 0.003(2) 0.020(3)
C3 0.007(3) 0.021(3) 0.014(3) -0.0017(17) -0.005(2) -0.0017(19)
C8 0.023(3) 0.026(3) 0.021(3) -0.008(3) 0.001(2) 0.004(2)
C10 0.019(3) 0.029(3) 0.023(3) -0.002(2) 0.014(3) 0.003(2)
C5 0.019(3) 0.021(3) 0.011(2) -0.001(2) 0.000(2) 0.003(2)
C00D 0.023(3) 0.013(2) 0.012(3) -0.0020(19) 0.0037(19) -0.001(2)
C11 0.015(3) 0.033(4) 0.020(3) -0.006(2) -0.003(3) 0.007(2)
C4 0.010(2) 0.017(3) 0.008(2) 0.004(2) 0.0030(19) 0.002(2)
C6 0.034(4) 0.012(2) 0.028(3) -0.003(2) 0.004(3) 0.007(2)
C12 0.015(3) 0.022(3) 0.017(3) -0.005(2) 0.002(2) 0.004(2)
C7 0.025(4) 0.023(3) 0.010(2) -0.002(2) 0.002(2) 0.001(2)

loop_
_atom_type_symbol
_atom_type_description
_atom_type_scat_dispersion_real
_atom_type_scat_dispersion_imag
_atom_type_scat_source
C C 0.0033 0.0016 'International Tables Vol C Tables 4.2.6.8 and 6.1.1.4'
Ge Ge 0.1547 1.8001 'International Tables Vol C Tables 4.2.6.8 and 6.1.1.4'
N N 0.0061 0.0033 'International Tables Vol C Tables 4.2.6.8 and 6.1.1.4'
H H 0.0000 0.0000 'International Tables Vol C Tables 4.2.6.8 and 6.1.1.4'

loop_
_geom_angle_atom_site_label_1
_geom_angle_atom_site_label_2
_geom_angle_atom_site_label_3
_geom_angle
_geom_angle_site_symmetry_1
_geom_angle_site_symmetry_3
N1 Ge2 N1 82.82(16) . 24_565
N1 Ge2 N1 81.84(16) . 3_556
N1 Ge2 N1 82.65(16) 24_565 3_556
N2 Ge1 N2 82.6(2) . 4_566
N2 Ge1 N2 82.6(2) . 3_656
N2 Ge1 N2 82.6(2) 4_566 3_656
C4 N1 Ge2 119.2(3) . .
C4 N1 Ge2 121.7(3) . 22_465
Ge2 N1 Ge2 96.82(15) . 22_465
C4 N1 Ge2 119.3(3) . 3_556
Ge2 N1 Ge2 97.84(15) . 3_556
Ge2 N1 Ge2 96.60(16) 22_465 3_556
C1 N2 Ge1 120.15(15) . .
C1 N2 Ge1 120.15(15) . 3_656
Ge1 N2 Ge1 96.99(19) . 3_656
C1 N2 Ge1 120.15(15) . 4_566
Ge1 N2 Ge1 96.99(19) . 4_566
Ge1 N2 Ge1 96.99(19) 3_656 4_566
C3 C13 C3 109.7(6) 5 .
C3 C13 H13A 109.7 5 .
C3 C13 H13A 109.7 . .
C3 C13 H13B 109.7 5 .
C3 C13 H13B 109.7 . .
H13A C13 H13B 108.2 . .
C1 C2 C3 110.5(5) . .
C1 C2 H2A 109.6 . .
C3 C2 H2A 109.6 . .
C1 C2 H2B 109.6 . .
C3 C2 H2B 109.6 . .
H2A C2 H2B 108.1 . .
N2 C1 C2 109.9(4) . .
N2 C1 C2 109.9(4) . 5
C2 C1 C2 109.0(4) . 5
N2 C1 C2 109.9(4) . 9
C2 C1 C2 109.0(4) . 9
C2 C1 C2 109.0(4) 5 9
C6 C9 C11 111.0(5) . .
C6 C9 H9A 109.4 . .
C11 C9 H9A 109.4 . .
C6 C9 H9B 109.4 . .
C11 C9 H9B 109.4 . .
H9A C9 H9B 108.0 . .
C13 C3 C13 109.4(5) 9 .
C13 C3 C2 109.7(4) 9 .
C13 C3 C2 108.6(4) . .
C13 C3 H3 109.7 9 .
C13 C3 H3 109.7 . .
C2 C3 H3 109.7 . .
C6 C8 C7 109.8(4) . .
C6 C8 H8A 109.7 . .
C7 C8 H8A 109.7 . .
C6 C8 H8B 109.7 . .
C7 C8 H8B 109.7 . .
H8A C8 H8B 108.2 . .
C7 C10 C11 109.9(5) . .
C7 C10 H10A 109.7 . .
C11 C10 H10A 109.7 . .
C7 C10 H10B 109.7 . .
C11 C10 H10B 109.7 . .
H10A C10 H10B 108.2 . .
C4 C5 C7 110.0(4) . .
C4 C5 H5A 109.7 . .
C7 C5 H5A 109.7 . .
C4 C5 H5B 109.7 . .
C7 C5 H5B 109.7 . .
H5A C5 H5B 108.2 . .
C4 C00D C6 109.8(4) . .
C4 C00D H00A 109.7 . .
C6 C00D H00A 109.7 . .
C4 C00D H00B 109.7 . .
C6 C00D H00B 109.7 . .
H00A C00D H00B 108.2 . .
C9 C11 C10 109.0(5) . .
C9 C11 C12 108.9(5) . .
C10 C11 C12 109.4(5) . .
C9 C11 H11 109.8 . .
C10 C11 H11 109.8 . .
C12 C11 H11 109.8 . .
N1 C4 C00D 110.2(4) . .
N1 C4 C12 110.0(4) . .
C00D C4 C12 108.8(5) . .
N1 C4 C5 109.5(4) . .
C00D C4 C5 108.8(4) . .
C12 C4 C5 109.4(4) . .
C9 C6 C8 110.7(5) . .
C9 C6 C00D 108.5(4) . .
C8 C6 C00D 108.7(4) . .
C9 C6 H6 109.6 . .
C8 C6 H6 109.6 . .
C00D C6 H6 109.6 . .
C4 C12 C11 109.8(4) . .
C4 C12 H12A 109.7 . .
C11 C12 H12A 109.7 . .
C4 C12 H12B 109.7 . .
C11 C12 H12B 109.7 . .
H12A C12 H12B 108.2 . .
C10 C7 C8 109.7(5) . .
C10 C7 C5 108.8(4) . .
C8 C7 C5 109.3(4) . .
C10 C7 H7 109.7 . .
C8 C7 H7 109.7 . .
C5 C7 H7 109.7 . .

loop_
_geom_bond_atom_site_label_1
_geom_bond_atom_site_label_2
_geom_bond_distance
_geom_bond_site_symmetry_2
Ge2 N1 2.005(4) .
Ge2 N1 2.010(4) 24_565
Ge2 N1 2.012(4) 3_556
Ge1 N2 2.013(3) .
Ge1 N2 2.013(3) 4_566
Ge1 N2 2.013(3) 3_656
N1 C4 1.477(6) .
N2 C1 1.484(9) .
C13 C3 1.537(7) 5
C13 C3 1.538(7) .
C13 H13A 0.9900 .
C13 H13B 0.9900 .
C2 C1 1.528(6) .
C2 C3 1.538(8) .
C2 H2A 0.9900 .
C2 H2B 0.9900 .
C9 C6 1.503(8) .
C9 C11 1.519(8) .
C9 H9A 0.9900 .
C9 H9B 0.9900 .
C3 H3 1.0000 .
C8 C6 1.520(8) .
C8 C7 1.525(7) .
C8 H8A 0.9900 .
C8 H8B 0.9900 .
C10 C7 1.526(7) .
C10 C11 1.538(8) .
C10 H10A 0.9900 .
C10 H10B 0.9900 .
C5 C4 1.536(7) .
C5 C7 1.549(7) .
C5 H5A 0.9900 .
C5 H5B 0.9900 .
C00D C4 1.534(7) .
C00D C6 1.559(7) .
C00D H00A 0.9900 .
C00D H00B 0.9900 .
C11 C12 1.544(8) .
C11 H11 1.0000 .
C4 C12 1.535(7) .
C6 H6 1.0000 .
C12 H12A 0.9900 .
C12 H12B 0.9900 .
C7 H7 1.0000 .
